data_4300330
loop_
_publ_author_name
'Adams, Nico'
'Bigmore, Helen R.'
'Blundell, Timothy L.'
'Boyd, Catherine L.'
'Dubberley, Stuart R.'
'Sealey, Andrew J.'
'Cowley, Andrew R.'
'Skinner, Michael E. G.'
'Mountford, Philip'

_publ_section_title
;
 New Titanium Imido Synthons: Syntheses and Supramolecular Structures
;
_journal_coden_ASTM INOCAJ
_journal_issue 8
_journal_name_full 'Inorganic Chemistry'
_journal_page_first 2882
_journal_page_last 2894
_journal_paper_doi 10.1021/ic050011z
_journal_volume 44
_journal_year 2005
_chemical_formula_moiety ' C7 H21 Cl2 N3 Ti1 '
_chemical_formula_sum 'C7 H21 Cl2 N3 Ti'
_chemical_formula_weight 266.07
_space_group_IT_number 15
_symmetry_cell_setting monoclinic
_symmetry_space_group_name_Hall '-C 2yc'
_symmetry_space_group_name_H-M 'C 1 2/c 1'
_cell_angle_alpha 90
_cell_angle_beta 128.78(5)
_cell_angle_gamma 90
_cell_formula_units_Z 4
_cell_length_a 16.913(1)
_cell_length_b 9.101(1)
_cell_length_c 12.044(1)
_cell_measurement_temperature 175
_cell_volume 1445.1
_diffrn_ambient_temperature 175
_exptl_crystal_density_diffrn 1.22
_cod_duplicate_entry 4301055
_cod_depositor_comments
;
The following automatic conversions were performed:
'_symmetry_cell_setting' value 'Monoclinic' changed to 'monoclinic'
according to '/home/saulius/struct/CIF-dictionaries/cif_core.dic'
dictionary named 'cif_core.dic' version 2.4.1 from 2010-06-29.

Automatic conversion script
Id: cif_fix_enum 1527 2010-12-29 10:47:43Z saulius 
;
_cod_original_sg_symbol_H-M 'C 2/c'
_cod_original_formula_sum 'C7 H21 Cl2 N3 Ti1'
_cod_database_code 4300330

loop_
_symmetry_equiv_pos_as_xyz
x,y,z
-x,-y,-z
x+1/2,y+1/2,z
-x+1/2,-y+1/2,-z
-x,y,-z+1/2
x,-y,z+1/2
-x+1/2,y+1/2,-z+1/2
x+1/2,-y+1/2,z+1/2

loop_
_atom_site_label
_atom_site_fract_x
_atom_site_fract_y
_atom_site_fract_z
_atom_site_U_iso_or_equiv
_atom_site_occupancy
_atom_site_adp_type
Ti1 1.0000 0.48069(5) 0.2500 0.0300 1.0000 Uani
Cl1 0.89576(4) 0.38105(7) 0.01857(5) 0.0530 1.0000 Uani
N1 1.00000(1) 0.6645(3) 0.25000(1) 0.0560 1.0000 Uani
N2 0.87263(12) 0.44813(18) 0.25425(18) 0.0400 1.0000 Uani
C1 1.0277(3) 0.8207(4) 0.2870(5) 0.0641 0.5000 Uani
C2 0.9673(4) 0.8902(3) 0.3178(6) 0.1176 1.0000 Uani
C3 0.77790(16) 0.5250(3) 0.1410(3) 0.0577 1.0000 Uani
C4 0.85044(19) 0.2951(3) 0.2640(3) 0.0611 1.0000 Uani
H1 0.89677 0.4901 0.33476 0.0511 1.0000 Uiso
H11 1.0980 0.8324 0.3786 0.0693 0.5000 Uiso
H21 0.9877 0.9957 0.3423 0.1806 0.5000 Uiso
H22 0.9787 0.8395 0.4004 0.1806 0.5000 Uiso
H23 0.8939 0.8841 0.2329 0.1806 0.5000 Uiso
H211 0.9485 0.9960 0.2925 0.1806 0.5000 Uiso
H212 1.0352 0.8828 0.4141 0.1806 0.5000 Uiso
H213 0.9154 0.8395 0.3189 0.1806 0.5000 Uiso
H31 0.72483 0.5040 0.1515 0.0721 1.0000 Uiso
H32 0.79067 0.6332 0.1490 0.0721 1.0000 Uiso
H33 0.75402 0.4898 0.0458 0.0721 1.0000 Uiso
H41 0.79190 0.2920 0.2653 0.0813 1.0000 Uiso
H42 0.91135 0.2501 0.3535 0.0813 1.0000 Uiso
H43 0.83295 0.2389 0.1799 0.0813 1.0000 Uiso

loop_
_atom_site_aniso_label
_atom_site_aniso_U_11
_atom_site_aniso_U_22
_atom_site_aniso_U_33
_atom_site_aniso_U_23
_atom_site_aniso_U_13
_atom_site_aniso_U_12
Ti1 0.0281(2) 0.0299(2) 0.0268(3) 0.0000 0.01472(19) 0.0000
Cl1 0.0426(3) 0.0851(5) 0.0279(3) -0.0110(2) 0.0204(2) -0.0181(2)
N1 0.0590(16) 0.0314(13) 0.087(2) 0.0000 0.0500(16) 0.0000
N2 0.0343(8) 0.049(1) 0.0343(9) -0.0039(7) 0.0204(7) -0.0015(7)
C1 0.057(3) 0.035(2) 0.067(4) -0.0081(18) 0.022(3) -0.0011(17)
C2 0.220(5) 0.0452(17) 0.150(4) -0.0035(18) 0.147(4) 0.015(2)
C3 0.036(1) 0.0781(16) 0.0519(15) 0.0033(11) 0.024(1) 0.011(1)
C4 0.0558(13) 0.0627(15) 0.0681(17) 0.0022(12) 0.0404(12) -0.0135(11)

loop_
_geom_bond_atom_site_label_1
_geom_bond_site_symmetry_1
_geom_bond_atom_site_label_2
_geom_bond_site_symmetry_2
_geom_bond_distance
_geom_bond_publ_flag
Ti1 . Cl1 . 2.3544(5) yes
Ti1 . Cl1 5_755 2.3544(5) yes
Ti1 . N1 . 1.672(2) yes
Ti1 . N2 . 2.2067(17) yes
Ti1 . N2 5_755 2.2067(17) yes
N1 . C1 . 1.476(5) yes
N1 . C1 5_755 1.476(5) yes
N2 . C3 . 1.476(3) yes
N2 . C4 . 1.466(3) yes
N2 . H1 . 0.870 no
Cl1 . H1 6_564 2.51 no
C1 . C2 . 1.433(4) yes
C1 . C2 5_755 1.461(4) yes
